data_4104709
loop_
_publ_author_name
'David V. Partyka'
'Marlena P. Washington'
'Thomas G. Gray'
'James B. Updegraff III'
'John F. Turner'
'John D. Protasiewicz'

_publ_section_title
;
 Unusual Phosphorus-Phosphorus Double Bond Contraction upon Mono- and
 Di-auration of a Diphosphene
;
_journal_name_full 'Journal of the American Chemical Society'
_journal_page_first 10041
_journal_page_last 10048
_journal_paper_doi 10.1021/ja900813v
_journal_volume 131
_journal_year 2009
_chemical_formula_moiety 'C35 H47 Au Cl P2, C7 H8'
_chemical_formula_sum 'C42 H55 Au Cl P2'
_chemical_formula_weight 854.22
_chemical_name_systematic
;

 ?

;
_space_group_IT_number 12
_symmetry_cell_setting monoclinic
_symmetry_space_group_name_Hall '-C 2y'
_symmetry_space_group_name_H-M 'C 1 2/m 1'
_atom_sites_solution_hydrogens geom
_atom_sites_solution_primary direct
_atom_sites_solution_secondary difmap
_audit_creation_method SHELXL-97
_cell_angle_alpha 90.00
_cell_angle_beta 127.395(10)
_cell_angle_gamma 90.00
_cell_formula_units_Z 4
_cell_length_a 23.061(10)
_cell_length_b 13.414(10)
_cell_length_c 14.877(10)
_cell_measurement_reflns_used 6897
_cell_measurement_temperature 100(2)
_cell_measurement_theta_max 26.11
_cell_measurement_theta_min 2.05
_cell_volume 3656(4)
_computing_cell_refinement 'Bruker SMART'
_computing_data_collection 'Bruker SMART'
_computing_data_reduction 'Bruker SAINT'
_computing_molecular_graphics 'Bruker SHELXTL'
_computing_publication_material 'Bruker SHELXTL'
_computing_structure_refinement 'SHELXL-97 (Sheldrick, 1997)'
_computing_structure_solution 'SHELXS-97 (Sheldrick, 1990)'
_diffrn_ambient_temperature 100(2)
_diffrn_measured_fraction_theta_full 0.992
_diffrn_measured_fraction_theta_max 0.992
_diffrn_measurement_device_type 'Bruker AXS APEX II CCD area detector'
_diffrn_measurement_method 'phi and omega scans'
_diffrn_radiation_monochromator graphite
_diffrn_radiation_source 'fine-focus sealed tube'
_diffrn_radiation_type MoK\a
_diffrn_radiation_wavelength 0.71073
_diffrn_reflns_av_R_equivalents 0.0773
_diffrn_reflns_av_sigmaI/netI 0.0546
_diffrn_reflns_limit_h_max 28
_diffrn_reflns_limit_h_min -28
_diffrn_reflns_limit_k_max 16
_diffrn_reflns_limit_k_min -16
_diffrn_reflns_limit_l_max 18
_diffrn_reflns_limit_l_min -18
_diffrn_reflns_number 18393
_diffrn_reflns_theta_full 26.45
_diffrn_reflns_theta_max 26.45
_diffrn_reflns_theta_min 1.72
_diffrn_standards_decay_% none
_diffrn_standards_number 0
_exptl_absorpt_coefficient_mu 4.214
_exptl_absorpt_correction_T_max 0.6780
_exptl_absorpt_correction_T_min 0.3746
_exptl_absorpt_correction_type multi-scan
_exptl_absorpt_process_details 'AXScale in APEX2 (Bruker, 2004)'
_exptl_crystal_colour yellow
_exptl_crystal_density_diffrn 1.552
_exptl_crystal_description Irregular
_exptl_crystal_F_000 1732
_exptl_crystal_size_max 0.29
_exptl_crystal_size_mid 0.14
_exptl_crystal_size_min 0.10
_refine_diff_density_max 2.070
_refine_diff_density_min -2.408
_refine_diff_density_rms 0.230
_refine_ls_extinction_method none
_refine_ls_goodness_of_fit_ref 1.281
_refine_ls_hydrogen_treatment constr
_refine_ls_matrix_type full
_refine_ls_number_parameters 232
_refine_ls_number_reflns 3907
_refine_ls_number_restraints 0
_refine_ls_restrained_S_all 1.281
_refine_ls_R_factor_all 0.0728
_refine_ls_R_factor_gt 0.0556
_refine_ls_shift/su_max 0.015
_refine_ls_shift/su_mean 0.001
_refine_ls_structure_factor_coef Fsqd
_refine_ls_weighting_details 'calc w=1/[\s^2^(Fo^2^)+(0.0395P)^2^+110.2107P] where P=(Fo^2^+2Fc^2^)/3'
_refine_ls_weighting_scheme calc
_refine_ls_wR_factor_gt 0.1451
_refine_ls_wR_factor_ref 0.1629
_reflns_number_gt 3296
_reflns_number_total 3907
_reflns_threshold_expression >2sigma(I)
_cod_data_source_file ja900813v_si_001.cif
_cod_data_source_block ju022108_0m
_cod_database_code 4104709

loop_
_symmetry_equiv_pos_as_xyz
'x, y, z'
'-x, y, -z'
'x+1/2, y+1/2, z'
'-x+1/2, y+1/2, -z'
'-x, -y, -z'
'x, -y, z'
'-x+1/2, -y+1/2, -z'
'x+1/2, -y+1/2, z'

loop_
_atom_site_label
_atom_site_type_symbol
_atom_site_fract_x
_atom_site_fract_y
_atom_site_fract_z
_atom_site_U_iso_or_equiv
_atom_site_adp_type
_atom_site_occupancy
_atom_site_symmetry_multiplicity
_atom_site_calc_flag
_atom_site_refinement_flags
_atom_site_disorder_group
Au1 Au 0.26788(3) 0.5000 1.08473(5) 0.02374(18) Uani 1 2 d S 1
Cl1 Cl 0.38903(19) 0.5000 1.2060(4) 0.0406(10) Uani 1 2 d S 1
P1 P 0.14889(19) 0.5000 0.9733(3) 0.0294(8) Uani 1 2 d S 1
P2 P 0.0917(2) 0.5000 1.0320(3) 0.0387(10) Uani 1 2 d S 1
C14 C 0.1983(5) 0.4107(9) 1.2407(8) 0.034(2) Uani 1 1 d . 1
C1 C 0.0835(7) 0.5000 0.8215(12) 0.028(3) Uani 1 2 d S 1
C7 C 0.0406(7) 0.2396(10) 0.8148(10) 0.044(3) Uani 1 1 d . 1
H7A H -0.0102 0.2394 0.7465 0.066 Uiso 1 1 calc R 1
H7B H 0.0428 0.2637 0.8790 0.066 Uiso 1 1 calc R 1
H7C H 0.0603 0.1718 0.8304 0.066 Uiso 1 1 calc R 1
C5 C 0.0845(5) 0.3065(9) 0.7973(8) 0.031(2) Uani 1 1 d . 1
C17 C 0.1652(6) 0.3075(9) 1.2081(8) 0.037(3) Uani 1 1 d . 1
C9 C -0.1265(8) 0.5000 0.4974(11) 0.037(4) Uani 1 2 d S 1
C4 C -0.0522(7) 0.5000 0.6105(11) 0.030(3) Uani 1 2 d S 1
C13 C 0.1656(8) 0.5000 1.1831(12) 0.034(3) Uani 1 2 d S 1
C2 C 0.0510(5) 0.4102(9) 0.7639(8) 0.030(2) Uani 1 1 d . 1
C3 C -0.0165(5) 0.4144(10) 0.6610(8) 0.035(3) Uani 1 1 d . 1
H3 H -0.0394 0.3535 0.6232 0.042 Uiso 1 1 calc R 1
C20 C 0.1672(6) 0.2660(10) 1.3040(9) 0.044(3) Uani 1 1 d . 1
H20A H 0.2176 0.2656 1.3734 0.066 Uiso 1 1 calc R 1
H20B H 0.1480 0.1978 1.2858 0.066 Uiso 1 1 calc R 1
H20C H 0.1371 0.3076 1.3153 0.066 Uiso 1 1 calc R 1
C6 C 0.1627(6) 0.3016(10) 0.8986(9) 0.048(3) Uani 1 1 d . 1
H6A H 0.1678 0.3283 0.9645 0.072 Uiso 1 1 calc R 1
H6B H 0.1923 0.3413 0.8850 0.072 Uiso 1 1 calc R 1
H6C H 0.1792 0.2322 0.9131 0.072 Uiso 1 1 calc R 1
C18 C 0.2097(7) 0.2403(12) 1.1899(11) 0.056(4) Uani 1 1 d . 1
H18A H 0.2042 0.2615 1.1221 0.084 Uiso 1 1 calc R 1
H18B H 0.1926 0.1714 1.1802 0.084 Uiso 1 1 calc R 1
H18C H 0.2612 0.2442 1.2557 0.084 Uiso 1 1 calc R 1
C16 C 0.3055(7) 0.5000 1.3928(11) 0.028(3) Uani 1 2 d S 1
C15 C 0.2677(5) 0.4135(9) 1.3424(8) 0.030(2) Uani 1 1 d . 1
H15 H 0.2903 0.3522 1.3792 0.036 Uiso 1 1 calc R 1
C21 C 0.3789(8) 0.5000 1.4974(12) 0.030(3) Uani 1 2 d S 1
C19 C 0.0865(6) 0.3034(11) 1.1066(9) 0.051(3) Uani 1 1 d . 1
H19A H 0.0589 0.3540 1.1139 0.076 Uiso 1 1 calc R 1
H19B H 0.0667 0.2372 1.1015 0.076 Uiso 1 1 calc R 1
H19C H 0.0824 0.3164 1.0382 0.076 Uiso 1 1 calc R 1
C8 C 0.0837(6) 0.2660(9) 0.7014(9) 0.037(3) Uani 1 1 d . 1
H8A H 0.1035 0.1981 0.7197 0.055 Uiso 1 1 calc R 1
H8B H 0.1137 0.3087 0.6910 0.055 Uiso 1 1 calc R 1
H8C H 0.0335 0.2651 0.6315 0.055 Uiso 1 1 calc R 1
C22 C 0.4207(8) 0.4128(14) 1.5103(18) 0.136(11) Uani 1 1 d . 1
H22A H 0.3989 0.3531 1.5167 0.204 Uiso 1 1 calc R 1
H22B H 0.4711 0.4199 1.5787 0.204 Uiso 1 1 calc R 1
H22C H 0.4202 0.4066 1.4442 0.204 Uiso 1 1 calc R 1
C23 C 0.3732(12) 0.5000 1.5936(16) 0.150(19) Uani 1 2 d S 1
H23A H 0.3373 0.4501 1.5787 0.225 Uiso 0.50 1 calc PR 1
H23B H 0.3578 0.5661 1.5998 0.225 Uiso 0.50 1 calc PR 1
H23C H 0.4209 0.4838 1.6645 0.225 Uiso 0.50 1 calc PR 1
C10 C -0.1184(11) 0.5000 0.4150(15) 0.108(13) Uani 1 2 d S 1
H10A H -0.0889 0.5576 0.4246 0.162 Uiso 0.50 1 calc PR 1
H10B H -0.1664 0.5039 0.3411 0.162 Uiso 0.50 1 calc PR 1
H10C H -0.0938 0.4385 0.4194 0.162 Uiso 0.50 1 calc PR 1
C52 C 0.0091(10) 0.0000 0.9163(15) 0.044(4) Uani 1 2 d S .
H52 H 0.0132 0.0000 0.8565 0.053 Uiso 1 2 calc SR .
C53 C -0.0593(14) 0.0000 0.8947(19) 0.062(6) Uani 1 2 d S .
H53 H -0.1019 0.0000 0.8182 0.075 Uiso 1 2 calc SR .
C50 C 0.0672(15) 0.0000 1.023(2) 0.071(7) Uani 1 2 d S .
C51 C 0.153(3) 0.0000 1.061(4) 0.063(14) Uani 0.45 2 d SP .
C11 C -0.1683(10) 0.582(2) 0.486(2) 0.28(3) Uani 1 1 d . 1
H11A H -0.1538 0.6410 0.4651 0.417 Uiso 1 1 calc R 1
H11B H -0.1603 0.5939 0.5574 0.417 Uiso 1 1 calc R 1
H11C H -0.2201 0.5680 0.4263 0.417 Uiso 1 1 calc R 1

loop_
_atom_site_aniso_label
_atom_site_aniso_U_11
_atom_site_aniso_U_22
_atom_site_aniso_U_33
_atom_site_aniso_U_23
_atom_site_aniso_U_13
_atom_site_aniso_U_12
Au1 0.0184(3) 0.0196(3) 0.0243(3) 0.000 0.0084(2) 0.000
Cl1 0.0168(16) 0.0322(19) 0.047(2) 0.000 0.0058(16) 0.000
P1 0.0149(16) 0.053(2) 0.0134(16) 0.000 0.0050(14) 0.000
P2 0.0158(17) 0.078(3) 0.0148(18) 0.000 0.0052(15) 0.000
C14 0.020(5) 0.059(7) 0.019(5) -0.004(5) 0.010(4) -0.003(5)
C1 0.019(7) 0.047(9) 0.022(7) 0.000 0.015(6) 0.000
C7 0.045(7) 0.055(8) 0.036(6) 0.010(6) 0.026(6) 0.013(6)
C5 0.021(5) 0.049(7) 0.015(5) -0.008(4) 0.007(4) 0.004(4)
C17 0.025(5) 0.059(7) 0.017(5) -0.005(5) 0.008(4) -0.009(5)
C9 0.019(7) 0.069(11) 0.006(6) 0.000 -0.001(6) 0.000
C4 0.017(6) 0.053(10) 0.011(6) 0.000 0.005(6) 0.000
C13 0.021(7) 0.053(10) 0.022(7) 0.000 0.010(6) 0.000
C2 0.020(5) 0.050(7) 0.017(5) -0.006(4) 0.010(4) -0.002(4)
C3 0.021(5) 0.064(8) 0.015(5) -0.004(5) 0.009(4) -0.002(5)
C20 0.036(6) 0.065(8) 0.023(5) 0.001(5) 0.014(5) -0.007(6)
C6 0.031(6) 0.055(8) 0.031(6) -0.007(5) 0.005(5) 0.015(5)
C18 0.049(8) 0.078(10) 0.046(7) -0.020(7) 0.031(7) -0.014(7)
C16 0.024(7) 0.040(8) 0.014(6) 0.000 0.009(6) 0.000
C15 0.020(5) 0.046(6) 0.013(4) 0.002(4) 0.005(4) -0.002(4)
C21 0.035(8) 0.030(8) 0.027(8) 0.000 0.020(7) 0.000
C19 0.029(6) 0.080(10) 0.022(6) -0.004(6) 0.004(5) -0.020(6)
C8 0.035(6) 0.045(7) 0.025(5) -0.005(5) 0.016(5) -0.001(5)
C22 0.032(8) 0.090(14) 0.131(17) -0.073(13) -0.031(9) 0.026(8)
C23 0.035(12) 0.39(6) 0.010(9) 0.000 0.007(9) 0.000
C10 0.032(11) 0.26(4) 0.014(9) 0.000 0.003(8) 0.000
C52 0.062(12) 0.032(9) 0.040(10) 0.000 0.032(9) 0.000
C53 0.105(18) 0.050(12) 0.057(12) 0.000 0.063(14) 0.000
C50 0.11(2) 0.059(14) 0.070(15) 0.000 0.071(16) 0.000
C51 0.12(4) 0.03(2) 0.09(3) 0.000 0.09(4) 0.000
C11 0.074(13) 0.38(4) 0.142(19) -0.20(3) -0.060(12) 0.14(2)

loop_
_atom_type_symbol
_atom_type_description
_atom_type_scat_dispersion_real
_atom_type_scat_dispersion_imag
_atom_type_scat_source
C C 0.0033 0.0016 'International Tables Vol C Tables 4.2.6.8 and 6.1.1.4'
H H 0.0000 0.0000 'International Tables Vol C Tables 4.2.6.8 and 6.1.1.4'
P P 0.1023 0.0942 'International Tables Vol C Tables 4.2.6.8 and 6.1.1.4'
Cl Cl 0.1484 0.1585 'International Tables Vol C Tables 4.2.6.8 and 6.1.1.4'
Au Au -2.0133 8.8022 'International Tables Vol C Tables 4.2.6.8 and 6.1.1.4'

loop_
_geom_angle_atom_site_label_1
_geom_angle_atom_site_label_2
_geom_angle_atom_site_label_3
_geom_angle
_geom_angle_site_symmetry_1
_geom_angle_site_symmetry_3
P1 Au1 Cl1 177.01(16) . .
C1 P1 P2 106.2(5) . .
C1 P1 Au1 131.5(5) . .
P2 P1 Au1 122.3(2) . .
C13 P2 P1 99.8(5) . .
C15 C14 C13 118.9(11) . .
C15 C14 C17 113.5(10) . .
C13 C14 C17 127.5(9) . .
C2 C1 C2 118.4(13) . 6_565
C2 C1 P1 119.8(7) . .
C2 C1 P1 119.8(7) 6_565 .
C7 C5 C6 109.2(10) . .
C7 C5 C8 109.1(9) . .
C6 C5 C8 104.6(9) . .
C7 C5 C2 110.1(8) . .
C6 C5 C2 115.6(9) . .
C8 C5 C2 107.8(9) . .
C19 C17 C20 105.2(9) . .
C19 C17 C18 109.7(10) . .
C20 C17 C18 108.4(11) . .
C19 C17 C14 115.0(11) . .
C20 C17 C14 108.4(9) . .
C18 C17 C14 109.8(9) . .
C10 C9 C11 110.6(18) . 6_565
C10 C9 C11 110.6(18) . .
C11 C9 C11 103(3) 6_565 .
C10 C9 C4 109.0(14) . .
C11 C9 C4 111.7(10) 6_565 .
C11 C9 C4 111.7(10) . .
C3 C4 C3 117.2(13) 6_565 .
C3 C4 C9 121.3(7) 6_565 .
C3 C4 C9 121.3(7) . .
C14 C13 C14 118.0(13) 6_565 .
C14 C13 P2 120.6(7) 6_565 .
C14 C13 P2 120.6(7) . .
C3 C2 C1 118.1(11) . .
C3 C2 C5 114.2(10) . .
C1 C2 C5 127.5(9) . .
C4 C3 C2 123.7(11) . .
C4 C3 H3 118.2 . .
C2 C3 H3 118.2 . .
C15 C16 C15 115.8(13) . 6_565
C15 C16 C21 122.0(6) . .
C15 C16 C21 122.0(6) 6_565 .
C16 C15 C14 123.5(11) . .
C16 C15 H15 118.3 . .
C14 C15 H15 118.3 . .
C16 C21 C22 113.1(9) . 6_565
C16 C21 C22 113.1(9) . .
C22 C21 C22 107(2) 6_565 .
C16 C21 C23 107.5(14) . .
C22 C21 C23 107.8(14) 6_565 .
C22 C21 C23 107.8(14) . .
C9 C10 H10A 109.5 . .
C9 C10 H10B 109.5 . .
H10A C10 H10B 109.5 . .
C9 C10 H10C 109.5 . .
H10A C10 H10C 109.5 . .
H10B C10 H10C 109.5 . .
C50 C52 C53 117.1(19) . .
C50 C52 H52 121.5 . .
C53 C52 H52 121.5 . .
C50 C53 C52 123(2) 5_557 .
C50 C53 H53 118.4 5_557 .
C52 C53 H53 118.4 . .
C52 C50 C53 120(2) . 5_557
C52 C50 C51 122(2) . .
C53 C50 C51 118(3) 5_557 .

loop_
_geom_bond_atom_site_label_1
_geom_bond_atom_site_label_2
_geom_bond_distance
_geom_bond_site_symmetry_2
Au1 P1 2.180(4) .
Au1 Cl1 2.222(4) .
P1 C1 1.799(14) .
P1 P2 1.975(5) .
P2 C13 1.818(15) .
C14 C15 1.382(13) .
C14 C13 1.397(14) .
C14 C17 1.512(16) .
C1 C2 1.403(13) .
C1 C2 1.403(13) 6_565
C7 C5 1.489(16) .
C7 H7A 0.9800 .
C7 H7B 0.9800 .
C7 H7C 0.9800 .
C5 C6 1.491(14) .
C5 C8 1.517(14) .
C5 C2 1.521(15) .
C17 C19 1.499(14) .
C17 C20 1.507(15) .
C17 C18 1.509(17) .
C9 C10 1.35(2) .
C9 C11 1.40(2) 6_565
C9 C11 1.40(2) .
C9 C4 1.505(17) .
C4 C3 1.345(14) 6_565
C4 C3 1.345(13) .
C13 C14 1.397(14) 6_565
C2 C3 1.370(13) .
C3 H3 0.9500 .
C20 H20A 0.9800 .
C20 H20B 0.9800 .
C20 H20C 0.9800 .
C6 H6A 0.9800 .
C6 H6B 0.9800 .
C6 H6C 0.9800 .
C18 H18A 0.9800 .
C18 H18B 0.9800 .
C18 H18C 0.9800 .
C16 C15 1.369(13) .
C16 C15 1.369(13) 6_565
C16 C21 1.444(19) .
C15 H15 0.9500 .
C21 C22 1.452(17) 6_565
C21 C22 1.452(17) .
C21 C23 1.51(2) .
C19 H19A 0.9800 .
C19 H19B 0.9800 .
C19 H19C 0.9800 .
C8 H8A 0.9800 .
C8 H8B 0.9800 .
C8 H8C 0.9800 .
C22 H22A 0.9800 .
C22 H22B 0.9800 .
C22 H22C 0.9800 .
C23 H23A 0.9800 .
C23 H23B 0.9800 .
C23 H23C 0.9800 .
C10 H10A 0.9800 .
C10 H10B 0.9800 .
C10 H10C 0.9800 .
C52 C50 1.31(3) .
C52 C53 1.41(3) .
C52 H52 0.9500 .
C53 C50 1.35(3) 5_557
C53 H53 0.9500 .
C50 C53 1.35(3) 5_557
C50 C51 1.70(6) .
C11 H11A 0.9800 .
C11 H11B 0.9800 .
C11 H11C 0.9800 .
